data_1502312
loop_
_publ_author_name
'S\"oderman, Stefan C'
'Schwan, Adrian L.'

_publ_section_title
;
 The diastereoselective alkylation of arenesulfenate anions using
 homochiral electrophiles.
;
_journal_issue 16
_journal_name_full 'Organic letters'
_journal_page_first 4192
_journal_page_last 4195
_journal_paper_doi 10.1021/ol201508e
_journal_volume 13
_journal_year 2011
_chemical_absolute_configuration rmad
_chemical_formula_moiety 'C17 H25 N O3 S'
_chemical_formula_sum 'C17 H25 N O3 S'
_chemical_formula_weight 323.44
_chemical_name_systematic
; 
 ? 
;
_space_group_IT_number 4
_symmetry_cell_setting monoclinic
_symmetry_space_group_name_Hall 'P 2yb'
_symmetry_space_group_name_H-M 'P 1 21 1'
_atom_sites_solution_hydrogens geom
_atom_sites_solution_primary direct
_atom_sites_solution_secondary difmap
_audit_creation_method SHELXL-97
_cell_angle_alpha 90.00
_cell_angle_beta 92.013(4)
_cell_angle_gamma 90.00
_cell_formula_units_Z 2
_cell_length_a 7.0411(5)
_cell_length_b 8.8042(5)
_cell_length_c 13.9063(9)
_cell_measurement_reflns_used 6976
_cell_measurement_temperature 150(1)
_cell_measurement_theta_max 27.4
_cell_measurement_theta_min 2.7
_cell_volume 861.54(10)
_computing_cell_refinement 'Denzo-SMN (Otwinowski & Minor, 1997)'
_computing_data_collection 'Collect (Nonius B.V., 1997-2002)'
_computing_data_reduction Denzo-SMN
_computing_molecular_graphics 'PLATON (Spek, 2009)'
_computing_publication_material 'SHELXTL V6.1'
_computing_structure_refinement 'SHELXTL V6.1 (Sheldrick, 2008)'
_computing_structure_solution 'SIR-92 (Altomare et al., 1994)'
_diffrn_ambient_temperature 150(1)
_diffrn_detector_area_resol_mean 9
_diffrn_measured_fraction_theta_full 0.982
_diffrn_measured_fraction_theta_max 0.982
_diffrn_measurement_device_type 'Nonius KappaCCD'
_diffrn_measurement_method '\f scans and \w scans with \k offsets'
_diffrn_radiation_monochromator graphite
_diffrn_radiation_source 'fine-focus sealed tube'
_diffrn_radiation_type MoK\a
_diffrn_radiation_wavelength 0.71073
_diffrn_reflns_av_R_equivalents 0.0579
_diffrn_reflns_av_sigmaI/netI 0.0669
_diffrn_reflns_limit_h_max 9
_diffrn_reflns_limit_h_min -9
_diffrn_reflns_limit_k_max 9
_diffrn_reflns_limit_k_min -11
_diffrn_reflns_limit_l_max 17
_diffrn_reflns_limit_l_min -17
_diffrn_reflns_number 6976
_diffrn_reflns_theta_full 27.35
_diffrn_reflns_theta_max 27.35
_diffrn_reflns_theta_min 2.74
_diffrn_standards_number 0
_exptl_absorpt_coefficient_mu 0.200
_exptl_absorpt_correction_T_max 0.997
_exptl_absorpt_correction_T_min 0.816
_exptl_absorpt_correction_type multi-scan
_exptl_absorpt_process_details
;
multi-scan from symmetry-related measurements 
 Sortav (Blessing 1995)
;
_exptl_crystal_colour colourless
_exptl_crystal_density_diffrn 1.247
_exptl_crystal_density_method 'not measured'
_exptl_crystal_description needle
_exptl_crystal_F_000 348
_exptl_crystal_size_max 0.28
_exptl_crystal_size_mid 0.14
_exptl_crystal_size_min 0.10
_refine_diff_density_max 0.290
_refine_diff_density_min -0.461
_refine_diff_density_rms 0.049
_refine_ls_abs_structure_details 'Flack H D (1983), Acta Cryst. A39, 876-881'
_refine_ls_abs_structure_Flack 0.00(11)
_refine_ls_extinction_method none
_refine_ls_goodness_of_fit_ref 1.058
_refine_ls_hydrogen_treatment constr
_refine_ls_matrix_type full
_refine_ls_number_parameters 221
_refine_ls_number_reflns 3414
_refine_ls_number_restraints 27
_refine_ls_restrained_S_all 1.054
_refine_ls_R_factor_all 0.0810
_refine_ls_R_factor_gt 0.0544
_refine_ls_shift/su_max 0.002
_refine_ls_shift/su_mean 0.000
_refine_ls_structure_factor_coef Fsqd
_refine_ls_weighting_details 'calc w=1/[\s^2^(Fo^2^)+(0.0541P)^2^+0.2781P] where P=(Fo^2^+2Fc^2^)/3'
_refine_ls_weighting_scheme calc
_refine_ls_wR_factor_gt 0.1233
_refine_ls_wR_factor_ref 0.1390
_reflns_number_gt 2546
_reflns_number_total 3414
_reflns_threshold_expression I>2\s(I)
_cod_data_source_file ol201508e_si_002.cif
_cod_data_source_block k1189
_cod_depositor_comments
;
The following automatic conversions were performed:

'_symmetry_cell_setting' value 'Monoclinic' changed to 'monoclinic'
according to /home/saulius/struct/CIF-dictionaries/cif_core.dic
dictionary named 'cif_core.dic' version 2.4.1 from 2010-06-29.

Automatic conversion script
Id: cif_fix_values 1715 2011-07-08 13:25:40Z adriana 
;
_cod_original_sg_symbol_H-M 'P 21'
_cod_database_code 1502312

loop_
_symmetry_equiv_pos_as_xyz
'x, y, z'
'-x, y+1/2, -z'

loop_
_atom_site_label
_atom_site_type_symbol
_atom_site_fract_x
_atom_site_fract_y
_atom_site_fract_z
_atom_site_U_iso_or_equiv
_atom_site_adp_type
_atom_site_occupancy
_atom_site_symmetry_multiplicity
_atom_site_calc_flag
_atom_site_refinement_flags
_atom_site_disorder_assembly
_atom_site_disorder_group
S1 S 0.19424(14) 0.4276(6) -0.05193(6) 0.0473(3) Uani 0.9304(18) 1 d PD A 1
O3 O 0.0070(4) 0.4559(7) -0.0071(2) 0.0595(8) Uani 0.9304(18) 1 d PD A 1
C6 C 0.1636(5) 0.2588(7) -0.1245(2) 0.0441(8) Uani 1 1 d D A 1
H6A H 0.2841 0.2352 -0.1559 0.053 Uiso 0.9304(18) 1 calc PR A 1
H6B H 0.1322 0.1720 -0.0827 0.053 Uiso 0.9304(18) 1 calc PR A 1
C7 C 0.3508(3) 0.3482(6) 0.03909(14) 0.0433(8) Uani 0.9304(18) 1 d PGD A 1
C8 C 0.5374(3) 0.3993(7) 0.04743(15) 0.0445(9) Uani 0.9304(18) 1 d PGD A 1
H8A H 0.5828 0.4711 0.0027 0.053 Uiso 0.9304(18) 1 calc PR A 1
C9 C 0.6575(3) 0.3456(8) 0.12126(18) 0.0496(9) Uani 0.9304(18) 1 d PGD A 1
H9A H 0.7850 0.3805 0.1270 0.059 Uiso 0.9304(18) 1 calc PR A 1
C10 C 0.5910(3) 0.2406(8) 0.18674(16) 0.0467(9) Uani 0.9304(18) 1 d PGD A 1
C11 C 0.4044(3) 0.1895(7) 0.17840(16) 0.0481(10) Uani 0.9304(18) 1 d PGD A 1
H11A H 0.3589 0.1177 0.2231 0.058 Uiso 0.9304(18) 1 calc PR A 1
C12 C 0.2843(3) 0.2432(6) 0.10457(17) 0.0458(9) Uani 0.9304(18) 1 d PGD A 1
H12A H 0.1567 0.2083 0.0989 0.055 Uiso 0.9304(18) 1 calc PR A 1
C13 C 0.7232(6) 0.1852(9) 0.2681(3) 0.0637(12) Uani 0.9304(18) 1 d PD A 1
H13A H 0.8485 0.2321 0.2624 0.096 Uiso 0.9304(18) 1 calc PR A 1
H13B H 0.7355 0.0745 0.2645 0.096 Uiso 0.9304(18) 1 calc PR A 1
H13C H 0.6708 0.2132 0.3300 0.096 Uiso 0.9304(18) 1 calc PR A 1
S1A S 0.0821(14) 0.3496(12) -0.0170(5) 0.0473(3) Uani 0.0696(18) 1 d PD A 2
O3A O 0.081(3) 0.5168(12) -0.0374(11) 0.0595(8) Uani 0.0696(18) 1 d PD A 2
H6AA H 0.2828 0.3065 -0.1452 0.053 Uiso 0.0696(18) 1 calc PR A 2
H6AB H 0.1875 0.1495 -0.1127 0.053 Uiso 0.0696(18) 1 calc PR A 2
C7A C 0.287(2) 0.3105(15) 0.0592(5) 0.0433(8) Uani 0.0696(18) 1 d PD A 2
C8A C 0.450(3) 0.397(3) 0.049(3) 0.0445(9) Uani 0.0696(18) 1 d PD A 2
H8AA H 0.4488 0.4828 0.0084 0.053 Uiso 0.0696(18) 1 calc PR A 2
C9A C 0.617(3) 0.356(5) 0.100(3) 0.0496(9) Uani 0.0696(18) 1 d PD A 2
H9AA H 0.7329 0.4056 0.0871 0.059 Uiso 0.0696(18) 1 calc PR A 2
C10A C 0.612(3) 0.242(4) 0.169(3) 0.0467(9) Uani 0.0696(18) 1 d PD A 2
C11A C 0.452(4) 0.151(4) 0.175(3) 0.0481(10) Uani 0.0696(18) 1 d PD A 2
H11B H 0.4551 0.0634 0.2150 0.058 Uiso 0.0696(18) 1 calc PR A 2
C12A C 0.286(4) 0.190(4) 0.124(3) 0.0458(9) Uani 0.0696(18) 1 d PD A 2
H12B H 0.1730 0.1336 0.1322 0.055 Uiso 0.0696(18) 1 calc PR A 2
C13A C 0.792(4) 0.206(6) 0.229(3) 0.0637(12) Uani 0.0696(18) 1 d PD A 2
H13D H 0.8920 0.2787 0.2133 0.096 Uiso 0.0696(18) 1 calc PR A 2
H13E H 0.8342 0.1029 0.2142 0.096 Uiso 0.0696(18) 1 calc PR A 2
H13F H 0.7658 0.2137 0.2975 0.096 Uiso 0.0696(18) 1 calc PR A 2
O1 O 0.2700(3) 0.2893(7) -0.34496(16) 0.0496(6) Uani 1 1 d . . .
O2 O 0.1314(3) 0.0800(7) -0.41598(14) 0.0445(5) Uani 1 1 d . . .
N1 N 0.0213(4) 0.1681(7) -0.27910(18) 0.0426(6) Uani 1 1 d . . .
C1 C 0.1518(5) 0.1875(7) -0.3471(2) 0.0424(8) Uani 1 1 d . . .
C2 C -0.1396(5) 0.0637(7) -0.2843(3) 0.0508(9) Uani 1 1 d D A 1
H2A H -0.1082 -0.0333 -0.2515 0.061 Uiso 0.9304(18) 1 calc PR A 1
H2B H -0.1793 0.0424 -0.3520 0.061 Uiso 0.9304(18) 1 calc PR A 1
C3 C -0.2938(6) 0.1491(8) -0.2327(3) 0.0631(12) Uani 0.9304(18) 1 d PD A 1
H3B H -0.3728 0.2091 -0.2791 0.076 Uiso 0.9304(18) 1 calc PR A 1
H3C H -0.3769 0.0773 -0.1991 0.076 Uiso 0.9304(18) 1 calc PR A 1
C4 C -0.1939(5) 0.2498(8) -0.1631(3) 0.0608(10) Uani 1 1 d D A 1
H4A H -0.1834 0.2008 -0.0991 0.073 Uiso 0.9304(18) 1 calc PR A 1
H4B H -0.2642 0.3465 -0.1569 0.073 Uiso 0.9304(18) 1 calc PR A 1
C5 C 0.0053(5) 0.2799(7) -0.2015(2) 0.0456(8) Uani 1 1 d . A 1
H5A H 0.0109 0.3849 -0.2286 0.055 Uiso 0.9304(18) 1 calc PR A 1
H2AA H -0.0992 -0.0423 -0.2956 0.061 Uiso 0.0696(18) 1 calc PR A 2
H2AB H -0.2357 0.0941 -0.3344 0.061 Uiso 0.0696(18) 1 calc PR A 2
C3A C -0.211(9) 0.0861(13) -0.1834(19) 0.0631(12) Uani 0.0696(18) 1 d PD A 2
H3AA H -0.3448 0.0529 -0.1800 0.076 Uiso 0.0696(18) 1 calc PR A 2
H3AB H -0.1328 0.0267 -0.1362 0.076 Uiso 0.0696(18) 1 calc PR A 2
H4AA H -0.1991 0.2717 -0.0934 0.073 Uiso 0.0696(18) 1 calc PR A 2
H4AB H -0.2931 0.3093 -0.1985 0.073 Uiso 0.0696(18) 1 calc PR A 2
H5AA H 0.0109 0.3849 -0.2286 0.055 Uiso 0.0696(18) 1 calc PR A 2
C14 C 0.2506(4) 0.0833(7) -0.5012(2) 0.0438(8) Uani 1 1 d . . .
C15 C 0.1831(6) -0.0546(8) -0.5573(3) 0.0575(9) Uani 1 1 d . . .
H15A H 0.0475 -0.0437 -0.5744 0.086 Uiso 1 1 calc R . .
H15B H 0.2028 -0.1458 -0.5178 0.086 Uiso 1 1 calc R . .
H15C H 0.2551 -0.0636 -0.6160 0.086 Uiso 1 1 calc R . .
C16 C 0.4584(5) 0.0691(8) -0.4715(3) 0.0589(10) Uani 1 1 d . . .
H16A H 0.5007 0.1624 -0.4389 0.088 Uiso 1 1 calc R . .
H16B H 0.5332 0.0530 -0.5287 0.088 Uiso 1 1 calc R . .
H16C H 0.4759 -0.0173 -0.4277 0.088 Uiso 1 1 calc R . .
C17 C 0.2089(5) 0.2269(8) -0.5585(2) 0.0534(9) Uani 1 1 d . . .
H17A H 0.0741 0.2291 -0.5787 0.080 Uiso 1 1 calc R . .
H17B H 0.2869 0.2285 -0.6155 0.080 Uiso 1 1 calc R . .
H17C H 0.2387 0.3159 -0.5185 0.080 Uiso 1 1 calc R . .

loop_
_atom_site_aniso_label
_atom_site_aniso_U_11
_atom_site_aniso_U_22
_atom_site_aniso_U_33
_atom_site_aniso_U_23
_atom_site_aniso_U_13
_atom_site_aniso_U_12
S1 0.0587(6) 0.0386(5) 0.0441(5) -0.0012(4) -0.0035(4) -0.0024(4)
O3 0.0617(17) 0.059(2) 0.0574(15) -0.0160(14) -0.0028(12) 0.0097(15)
C6 0.054(2) 0.0419(19) 0.0361(16) -0.0045(14) -0.0006(14) 0.0018(16)
C7 0.055(2) 0.040(2) 0.0351(17) -0.0046(15) 0.0042(16) -0.0029(17)
C8 0.047(2) 0.045(2) 0.0416(17) 0.0004(14) 0.0066(18) -0.0029(17)
C9 0.050(2) 0.052(2) 0.047(2) -0.0045(18) 0.0037(17) -0.0055(19)
C10 0.057(2) 0.044(2) 0.039(2) -0.0078(16) 0.0016(16) 0.0067(16)
C11 0.064(3) 0.041(2) 0.0405(18) -0.0015(16) 0.0070(18) -0.0007(19)
C12 0.055(2) 0.043(2) 0.041(2) 0.0005(16) 0.0047(16) -0.0072(17)
C13 0.079(3) 0.062(3) 0.049(2) -0.003(2) -0.017(2) 0.018(2)
S1A 0.0587(6) 0.0386(5) 0.0441(5) -0.0012(4) -0.0035(4) -0.0024(4)
O3A 0.0617(17) 0.059(2) 0.0574(15) -0.0160(14) -0.0028(12) 0.0097(15)
C6A 0.054(2) 0.0419(19) 0.0361(16) -0.0045(14) -0.0006(14) 0.0018(16)
C7A 0.055(2) 0.040(2) 0.0351(17) -0.0046(15) 0.0042(16) -0.0029(17)
C8A 0.047(2) 0.045(2) 0.0416(17) 0.0004(14) 0.0066(18) -0.0029(17)
C9A 0.050(2) 0.052(2) 0.047(2) -0.0045(18) 0.0037(17) -0.0055(19)
C10A 0.057(2) 0.044(2) 0.039(2) -0.0078(16) 0.0016(16) 0.0067(16)
C11A 0.064(3) 0.041(2) 0.0405(18) -0.0015(16) 0.0070(18) -0.0007(19)
C12A 0.055(2) 0.043(2) 0.041(2) 0.0005(16) 0.0047(16) -0.0072(17)
C13A 0.079(3) 0.062(3) 0.049(2) -0.003(2) -0.017(2) 0.018(2)
O1 0.0549(15) 0.0463(15) 0.0473(13) -0.0059(10) -0.0020(11) -0.0037(12)
O2 0.0502(13) 0.0412(13) 0.0421(12) -0.0078(10) 0.0024(10) -0.0019(11)
N1 0.0467(16) 0.0411(16) 0.0398(14) -0.0072(12) -0.0012(12) -0.0035(13)
C1 0.0479(19) 0.0376(19) 0.0410(17) -0.0033(14) -0.0087(14) 0.0000(16)
C2 0.052(2) 0.041(2) 0.059(2) 0.0005(16) -0.0082(16) -0.0079(16)
C3 0.068(3) 0.071(3) 0.051(2) -0.011(2) 0.020(2) -0.019(2)
C4 0.046(2) 0.062(3) 0.074(2) -0.012(2) 0.0070(18) 0.0033(18)
C5 0.052(2) 0.0407(19) 0.0435(17) -0.0061(14) -0.0024(15) 0.0018(15)
C2A 0.052(2) 0.041(2) 0.059(2) 0.0005(16) -0.0082(16) -0.0079(16)
C3A 0.068(3) 0.071(3) 0.051(2) -0.011(2) 0.020(2) -0.019(2)
C4A 0.046(2) 0.062(3) 0.074(2) -0.012(2) 0.0070(18) 0.0033(18)
C5A 0.052(2) 0.0407(19) 0.0435(17) -0.0061(14) -0.0024(15) 0.0018(15)
C14 0.0436(19) 0.0455(19) 0.0427(17) -0.0049(15) 0.0056(14) -0.0013(16)
C15 0.070(2) 0.048(2) 0.055(2) -0.0108(18) 0.0092(17) -0.007(2)
C16 0.048(2) 0.066(3) 0.062(2) -0.0019(19) 0.0013(17) 0.0092(19)
C17 0.061(2) 0.052(2) 0.0467(19) -0.0019(16) -0.0002(17) 0.0033(17)

loop_
_atom_type_symbol
_atom_type_description
_atom_type_scat_dispersion_real
_atom_type_scat_dispersion_imag
_atom_type_scat_source
C C 0.0033 0.0016 'International Tables Vol C Tables 4.2.6.8 and 6.1.1.4'
H H 0.0000 0.0000 'International Tables Vol C Tables 4.2.6.8 and 6.1.1.4'
N N 0.0061 0.0033 'International Tables Vol C Tables 4.2.6.8 and 6.1.1.4'
O O 0.0106 0.0060 'International Tables Vol C Tables 4.2.6.8 and 6.1.1.4'
S S 0.1246 0.1234 'International Tables Vol C Tables 4.2.6.8 and 6.1.1.4'

loop_
_geom_angle_atom_site_label_1
_geom_angle_atom_site_label_2
_geom_angle_atom_site_label_3
_geom_angle
O3 S1 C7 107.42(14)
O3 S1 C6 106.27(17)
C7 S1 C6 97.61(14)
C5 C6 S1 111.2(2)
C5 C6 H6A 109.4
S1 C6 H6A 109.4
C5 C6 H6B 109.4
S1 C6 H6B 109.4
H6A C6 H6B 108.0
C8 C7 C12 120.0
C8 C7 S1 119.27(14)
C12 C7 S1 120.62(14)
C7 C8 C9 120.0
C7 C8 H8A 120.0
C9 C8 H8A 120.0
C10 C9 C8 120.0
C10 C9 H9A 120.0
C8 C9 H9A 120.0
C9 C10 C11 120.0
C9 C10 C13 119.3(3)
C11 C10 C13 120.7(3)
C12 C11 C10 120.0
C12 C11 H11A 120.0
C10 C11 H11A 120.0
C11 C12 C7 120.0
C11 C12 H12A 120.0
C7 C12 H12A 120.0
C10 C13 H13A 109.5
C10 C13 H13B 109.5
H13A C13 H13B 109.5
C10 C13 H13C 109.5
H13A C13 H13C 109.5
H13B C13 H13C 109.5
O3A S1A C7A 107.5(3)
C8A C7A C12A 119.9(2)
C8A C7A S1A 119.4(3)
C12A C7A S1A 120.6(3)
C7A C8A C9A 119.9(3)
C7A C8A H8AA 120.1
C9A C8A H8AA 120.1
C8A C9A C10A 119.8(3)
C8A C9A H9AA 120.1
C10A C9A H9AA 120.1
C9A C10A C11A 119.6(4)
C9A C10A C13A 119.4(4)
C11A C10A C13A 120.6(4)
C12A C11A C10A 119.8(3)
C12A C11A H11B 120.1
C10A C11A H11B 120.1
C7A C12A C11A 120.0(3)
C7A C12A H12B 120.0
C11A C12A H12B 120.0
C10A C13A H13D 109.5
C10A C13A H13E 109.5
H13D C13A H13E 109.5
C10A C13A H13F 109.5
H13D C13A H13F 109.5
H13E C13A H13F 109.5
C1 O2 C14 120.4(2)
C1 N1 C2 126.2(3)
C1 N1 C5 120.1(3)
C2 N1 C5 112.3(3)
O1 C1 O2 125.9(3)
O1 C1 N1 123.7(3)
O2 C1 N1 110.4(3)
N1 C2 C3 103.3(3)
N1 C2 H2A 111.1
C3 C2 H2A 111.1
N1 C2 H2B 111.1
C3 C2 H2B 111.1
H2A C2 H2B 109.1
C4 C3 C2 106.0(3)
C4 C3 H3B 110.5
C2 C3 H3B 110.5
C4 C3 H3C 110.5
C2 C3 H3C 110.5
H3B C3 H3C 108.7
C3 C4 C5 107.2(3)
C3 C4 H4A 110.3
C5 C4 H4A 110.3
C3 C4 H4B 110.3
C5 C4 H4B 110.3
H4A C4 H4B 108.5
N1 C5 C6 111.1(3)
N1 C5 C4 103.5(3)
C6 C5 C4 112.8(3)
N1 C5 H5A 109.8
C6 C5 H5A 109.8
C4 C5 H5A 109.8
H3AA C3A H3AB 108.7
O2 C14 C15 102.8(2)
O2 C14 C16 110.6(3)
C15 C14 C16 111.0(3)
O2 C14 C17 109.5(3)
C15 C14 C17 110.3(3)
C16 C14 C17 112.3(3)
C14 C15 H15A 109.5
C14 C15 H15B 109.5
H15A C15 H15B 109.5
C14 C15 H15C 109.5
H15A C15 H15C 109.5
H15B C15 H15C 109.5
C14 C16 H16A 109.5
C14 C16 H16B 109.5
H16A C16 H16B 109.5
C14 C16 H16C 109.5
H16A C16 H16C 109.5
H16B C16 H16C 109.5
C14 C17 H17A 109.5
C14 C17 H17B 109.5
H17A C17 H17B 109.5
C14 C17 H17C 109.5
H17A C17 H17C 109.5
H17B C17 H17C 109.5

loop_
_geom_bond_atom_site_label_1
_geom_bond_atom_site_label_2
_geom_bond_distance
S1 O3 1.499(3)
S1 C7 1.7911(18)
S1 C6 1.805(3)
C6 C5 1.529(5)
C6 H6A 0.9900
C6 H6B 0.9900
C7 C8 1.3900
C7 C12 1.3900
C8 C9 1.3900
C8 H8A 0.9500
C9 C10 1.3900
C9 H9A 0.9500
C10 C11 1.3900
C10 C13 1.521(4)
C11 C12 1.3900
C11 H11A 0.9500
C12 H12A 0.9500
C13 H13A 0.9800
C13 H13B 0.9800
C13 H13C 0.9800
S1A O3A 1.499(3)
S1A C7A 1.791(3)
C7A C8A 1.3901(19)
C7A C12A 1.3902(19)
C8A C9A 1.391(2)
C8A H8AA 0.9500
C9A C10A 1.391(2)
C9A H9AA 0.9500
C10A C11A 1.391(2)
C10A C13A 1.521(4)
C11A C12A 1.390(2)
C11A H11B 0.9500
C12A H12B 0.9500
C13A H13D 0.9800
C13A H13E 0.9800
C13A H13F 0.9800
O1 C1 1.223(4)
O2 C1 1.351(4)
O2 C14 1.476(4)
N1 C1 1.352(4)
N1 C2 1.459(4)
N1 C5 1.468(4)
C2 C3 1.521(5)
C2 H2A 0.9900
C2 H2B 0.9900
C3 C4 1.473(6)
C3 H3B 0.9900
C3 H3C 0.9900
C4 C5 1.541(5)
C4 H4A 0.9900
C4 H4B 0.9900
C5 H5A 1.0000
C3A H3AA 0.9900
C3A H3AB 0.9900
C14 C15 1.511(5)
C14 C16 1.511(5)
C14 C17 1.519(5)
C15 H15A 0.9800
C15 H15B 0.9800
C15 H15C 0.9800
C16 H16A 0.9800
C16 H16B 0.9800
C16 H16C 0.9800
C17 H17A 0.9800
C17 H17B 0.9800
C17 H17C 0.9800
